data_1532845
loop_
_publ_author_name
'Mairesse, G.'
'Nowogrocki, G.'
'Roussel, P.'
'Vannier, R.N.'
'Anne, M.'

_publ_section_title
;
 Crystal structure determination of alpha-, beta- and gamma-(Bi4 V2 O11)
 polymorphs. Part II: crystal structure of alpha-(Bi4 V2 O11)
;
_journal_name_full 'Solid State Sciences'
_journal_page_first 861
_journal_page_last 869
_journal_volume 5
_journal_year 2003
_chemical_formula_sum 'Bi4 O11 V2'
_chemical_name_systematic 'Bi4 (V2 O11)'
_space_group_IT_number 5
_symmetry_space_group_name_Hall 'A 2'
_symmetry_space_group_name_H-M 'A 1 1 2'
_cell_angle_alpha 90
_cell_angle_beta 90
_cell_angle_gamma 90.26
_cell_formula_units_Z 6
_cell_length_a 16.5949
_cell_length_b 5.6106
_cell_length_c 15.2707
_cell_volume 1421.800
_citation_journal_id_ASTM SSSCFJ
_cod_data_source_file Mairesse_SSSCFJ_2003_1031.cif
_cod_data_source_block Bi4O11V2
_cod_original_cell_volume 1421.8
_cod_original_sg_symbol_Hall 'C 2y (z,x,y)'
_cod_database_code 1532845

loop_
_symmetry_equiv_pos_as_xyz
x,y,z
-x,-y,z
x,y+1/2,z+1/2
-x,-y+1/2,z+1/2

loop_
_atom_site_label
_atom_site_type_symbol
_atom_site_fract_x
_atom_site_fract_y
_atom_site_fract_z
_atom_site_occupancy
_atom_site_U_iso_or_equiv
V2 V+5 0.0673 0.697 -0.001 1 0.0
V1 V+5 0.2438 0.32 -0.007 1 0.0
O10 O-2 0.071 0.811 0.09 1 0.0
O7 O-2 0.334 0.508 0.254 1 0.0
Bi6 Bi+3 0.4173 0.7869 0.334 1 0.0
O11 O-2 0.423 0.759 0.105 1 0.0
O1 O-2 0 0 0.25 1 0.0
Bi3 Bi+3 0.2529 0.7739 0.168 1 0.0
O18 O-2 0.34 0.432 0.028 1 0.0
V4 V+5 0.425 0.718 -0.008 0.5 0.0
O20 O-2 0.1886 0.578 0.001 1 0.0
O12 O-2 0.38 0.667 0.89 0.5 0.0
O5 O-2 0.162 -0.033 0.243 1 0.0
Bi2 Bi+3 0.0846 0.7206 0.322 1 0.0
O9 O-2 0.225 0.18 0.09 1 0.0
O4 O-2 0.5 0.5 0.241 1 0.0
O14 O-2 0.223 0.134 -0.091 1 0.0
V3 V+5 0.438 0.833 -0.005 0.5 0.0
O2 O-2 0 0.5 0.234 1 0.0
O19 O-2 0.504 0.415 -0.018 0.5 0.0
O17 O-2 0.0494 0.346 -0.01 1 0.0
O3 O-2 0.5 0 0.261 1 0.0
O8 O-2 0.84 0.494 0.245 1 0.0
Bi1 Bi+3 0.0858 0.2135 0.162 1 0.0
O16 O-2 0.344 -0.052 0.026 1 0.0
O13 O-2 0.073 0.829 -0.098 1 0.0
O15 O-2 0.514 0.114 -0.061 0.5 0.0
Bi4 Bi+3 0.2442 0.2785 0.331 1 0.0
Bi5 Bi+3 0.412 0.2589 0.171 1 0.0
O6 O-2 0.326 -0.023 0.249 1 0.0
